data_7024722
loop_
_publ_author_name
'Schley, Michael'
'Fritzsche, Sebastian'
'L\"onnecke, Peter'
'Hey-Hawkins, Evamarie'

_publ_section_title
;
 Soluble monometallic salen complexes derived from O-functionalised
 diamines as metalloligands for the synthesis of heterobimetallic
 complexes.
;
_journal_issue 17
_journal_name_full 'Dalton transactions (Cambridge, England : 2003)'
_journal_page_first 4090
_journal_page_last 4106
_journal_paper_doi 10.1039/b920706f
_journal_volume 39
_journal_year 2010
_chemical_formula_sum 'C74 H104 B2 La N14 Ni O6'
_chemical_formula_weight 1504.95
_chemical_name_systematic
;
?
;
_space_group_IT_number 15
_symmetry_cell_setting monoclinic
_symmetry_space_group_name_Hall '-C 2yc'
_symmetry_space_group_name_H-M 'C 1 2/c 1'
_atom_sites_solution_hydrogens geom
_atom_sites_solution_primary direct
_atom_sites_solution_secondary difmap
_audit_creation_method SHELXL-97
_cell_angle_alpha 90.00
_cell_angle_beta 112.113(3)
_cell_angle_gamma 90.00
_cell_formula_units_Z 8
_cell_length_a 23.4277(12)
_cell_length_b 36.3382(14)
_cell_length_c 21.0331(9)
_cell_measurement_reflns_used 23800
_cell_measurement_temperature 180(2)
_cell_measurement_theta_max 25.49
_cell_measurement_theta_min 3.09
_cell_volume 16588.8(13)
_computing_cell_refinement 'STOE IPDS software'
_computing_data_collection 'STOE IPDS software'
_computing_data_reduction 'STOE IPDS software, STOE X-RED'
_computing_molecular_graphics 'ORTEP3 for Windows (L. J. Farrugia, 1997)'
_computing_publication_material 'WINGX (L.J. Farrugia,1999)'
_computing_structure_refinement 'SHELXL-97 (Sheldrick, 1997)'
_computing_structure_solution SHELXS-97
_diffrn_ambient_temperature 180(2)
_diffrn_measured_fraction_theta_full 0.995
_diffrn_measured_fraction_theta_max 0.995
_diffrn_measurement_device_type 'Stoe IPDS area detector'
_diffrn_measurement_method '\w scans'
_diffrn_radiation_monochromator graphite
_diffrn_radiation_source 'fine-focus sealed tube'
_diffrn_radiation_type MoK\a
_diffrn_radiation_wavelength 0.71073
_diffrn_reflns_av_R_equivalents 0.1052
_diffrn_reflns_av_sigmaI/netI 0.1323
_diffrn_reflns_limit_h_max 26
_diffrn_reflns_limit_h_min -25
_diffrn_reflns_limit_k_max 40
_diffrn_reflns_limit_k_min -40
_diffrn_reflns_limit_l_max 21
_diffrn_reflns_limit_l_min -23
_diffrn_reflns_number 37286
_diffrn_reflns_theta_full 23.25
_diffrn_reflns_theta_max 23.25
_diffrn_reflns_theta_min 3.07
_exptl_absorpt_coefficient_mu 0.789
_exptl_absorpt_correction_T_max 0.9691
_exptl_absorpt_correction_T_min 0.7535
_exptl_absorpt_correction_type numerical
_exptl_crystal_colour red
_exptl_crystal_density_diffrn 1.205
_exptl_crystal_density_method 'not measured'
_exptl_crystal_description 'thin needles'
_exptl_crystal_F_000 6312
_exptl_crystal_size_max 0.38
_exptl_crystal_size_mid 0.06
_exptl_crystal_size_min 0.04
_refine_diff_density_max 3.991
_refine_diff_density_min -0.914
_refine_diff_density_rms 0.125
_refine_ls_extinction_method none
_refine_ls_goodness_of_fit_ref 1.041
_refine_ls_hydrogen_treatment constr
_refine_ls_matrix_type full
_refine_ls_number_parameters 870
_refine_ls_number_reflns 11844
_refine_ls_number_restraints 16
_refine_ls_restrained_S_all 1.041
_refine_ls_R_factor_all 0.1495
_refine_ls_R_factor_gt 0.0955
_refine_ls_shift/su_max 0.003
_refine_ls_shift/su_mean 0.000
_refine_ls_structure_factor_coef Fsqd
_refine_ls_weighting_details 'calc w=1/[\s^2^(Fo^2^)+(0.1258P)^2^+0.0000P] where P=(Fo^2^+2Fc^2^)/3'
_refine_ls_weighting_scheme calc
_refine_ls_wR_factor_gt 0.2144
_refine_ls_wR_factor_ref 0.2386
_reflns_number_gt 7410
_reflns_number_total 11844
_reflns_threshold_expression >2sigma(I)
_cod_data_source_file b920706f.txt
_cod_data_source_block i006_fin
_cod_depositor_comments
;
The following automatic conversions were performed:

'_symmetry_cell_setting' value 'Monoclinic' changed to 'monoclinic'
according to /home/saulius/struct/CIF-dictionaries/cif_core.dic
dictionary named 'cif_core.dic' version 2.4.2 from 2011-04-26.

Automatic conversion script
Id: cif_fix_values 1891 2012-01-12 08:04:46Z andrius 
;
_cod_original_sg_symbol_H-M C2/c
_cod_database_code 7024722

loop_
_symmetry_equiv_pos_as_xyz
'x, y, z'
'-x, y, -z+1/2'
'x+1/2, y+1/2, z'
'-x+1/2, y+1/2, -z+1/2'
'-x, -y, -z'
'x, -y, z-1/2'
'-x+1/2, -y+1/2, -z'
'x+1/2, -y+1/2, z-1/2'

loop_
_atom_site_label
_atom_site_type_symbol
_atom_site_fract_x
_atom_site_fract_y
_atom_site_fract_z
_atom_site_U_iso_or_equiv
_atom_site_adp_type
_atom_site_occupancy
_atom_site_symmetry_multiplicity
_atom_site_calc_flag
_atom_site_refinement_flags
_atom_site_disorder_assembly
_atom_site_disorder_group
La1 La 0.25730(3) 0.467719(16) 0.30552(3) 0.0356(2) Uani 1 1 d . . .
Ni1 Ni 0.52313(6) 0.66581(3) 0.35199(7) 0.0354(4) Uani 1 1 d . . .
O1 O 0.5055(4) 0.71117(17) 0.3780(4) 0.0423(19) Uani 1 1 d . . .
O2 O 0.5923(3) 0.68807(17) 0.3476(3) 0.0388(18) Uani 1 1 d . . .
O3 O 0.3045(3) 0.5321(2) 0.3219(4) 0.0441(18) Uani 1 1 d . . .
O4 O 0.3655(3) 0.48441(18) 0.3253(4) 0.0386(18) Uani 1 1 d . . .
N1 N 0.4502(4) 0.6444(2) 0.3481(4) 0.034(2) Uani 1 1 d . . .
N2 N 0.5459(4) 0.6190(2) 0.3361(4) 0.033(2) Uani 1 1 d . . .
N3 N 0.1807(4) 0.4927(2) 0.1294(4) 0.037(2) Uani 1 1 d . . .
N4 N 0.2405(4) 0.4860(3) 0.1746(4) 0.042(2) Uani 1 1 d . . .
N5 N 0.1211(4) 0.4428(2) 0.1621(4) 0.045(2) Uani 1 1 d . . .
N6 N 0.1679(4) 0.4255(2) 0.2159(4) 0.042(2) Uani 1 1 d . . .
N7 N 0.1153(4) 0.5081(2) 0.1984(4) 0.041(2) Uani 1 1 d . . .
N8 N 0.1594(4) 0.5082(2) 0.2654(4) 0.040(2) Uani 1 1 d . . .
N9 N 0.2446(4) 0.4074(2) 0.4265(4) 0.046(3) Uani 1 1 d . . .
N10 N 0.2050(4) 0.4303(2) 0.3764(4) 0.041(2) Uani 1 1 d . . .
N11 N 0.3276(5) 0.3865(2) 0.3832(5) 0.049(3) Uani 1 1 d . . .
N12 N 0.3143(4) 0.4047(3) 0.3217(5) 0.045(2) Uani 1 1 d . . .
N13 N 0.3436(4) 0.4449(2) 0.4514(5) 0.048(3) Uani 1 1 d . . .
N14 N 0.3113(5) 0.4771(2) 0.4467(4) 0.046(3) Uani 1 1 d . . .
C1 C 0.4008(5) 0.7006(3) 0.3656(5) 0.037(3) Uani 1 1 d . . .
C2 C 0.4570(6) 0.7226(3) 0.3850(6) 0.046(3) Uani 1 1 d . . .
C3 C 0.4528(6) 0.7590(3) 0.4124(5) 0.044(3) Uani 1 1 d . . .
C4 C 0.3973(6) 0.7707(3) 0.4118(6) 0.050(3) Uani 1 1 d . . .
H4 H 0.3956 0.7947 0.4285 0.060 Uiso 1 1 calc R . .
C5 C 0.3415(6) 0.7497(3) 0.3880(6) 0.049(3) Uani 1 1 d . . .
C6 C 0.3460(6) 0.7151(3) 0.3658(6) 0.053(3) Uani 1 1 d . . .
H6 H 0.3100 0.7002 0.3498 0.064 Uiso 1 1 calc R . .
C7 C 0.5109(6) 0.7828(3) 0.4393(6) 0.050(3) Uani 1 1 d . . .
C8 C 0.5639(6) 0.7620(3) 0.4947(6) 0.061(4) Uani 1 1 d . . .
H8A H 0.5517 0.7556 0.5330 0.092 Uiso 1 1 calc R . .
H8B H 0.6006 0.7777 0.5114 0.092 Uiso 1 1 calc R . .
H8C H 0.5732 0.7394 0.4748 0.092 Uiso 1 1 calc R . .
C9 C 0.5289(6) 0.7942(3) 0.3790(7) 0.054(3) Uani 1 1 d . . .
H9A H 0.5381 0.7722 0.3578 0.081 Uiso 1 1 calc R . .
H9B H 0.5653 0.8101 0.3958 0.081 Uiso 1 1 calc R . .
H9C H 0.4946 0.8076 0.3449 0.081 Uiso 1 1 calc R . .
C10 C 0.5000(7) 0.8183(3) 0.4745(6) 0.062(4) Uani 1 1 d . . .
H10A H 0.4635 0.8312 0.4431 0.094 Uiso 1 1 calc R . .
H10B H 0.5361 0.8344 0.4860 0.094 Uiso 1 1 calc R . .
H10C H 0.4937 0.8117 0.5165 0.094 Uiso 1 1 calc R . .
C11 C 0.2839(6) 0.7669(4) 0.3915(7) 0.060(3) Uani 1 1 d . . .
C12 C 0.2671(7) 0.8013(4) 0.3478(9) 0.075(4) Uani 1 1 d . . .
H12A H 0.2568 0.7947 0.2996 0.113 Uiso 1 1 calc R . .
H12B H 0.3021 0.8184 0.3626 0.113 Uiso 1 1 calc R . .
H12C H 0.2314 0.8131 0.3529 0.113 Uiso 1 1 calc R . .
C13 C 0.2958(9) 0.7769(5) 0.4670(9) 0.089(5) Uani 1 1 d . . .
H13A H 0.3286 0.7954 0.4833 0.133 Uiso 1 1 calc R . .
H13B H 0.3083 0.7548 0.4956 0.133 Uiso 1 1 calc R . .
H13C H 0.2580 0.7869 0.4699 0.133 Uiso 1 1 calc R . .
C14 C 0.2305(7) 0.7401(4) 0.3665(9) 0.076(4) Uani 1 1 d . . .
H14A H 0.2209 0.7344 0.3181 0.115 Uiso 1 1 calc R . .
H14B H 0.1943 0.7512 0.3716 0.115 Uiso 1 1 calc R . .
H14C H 0.2416 0.7175 0.3937 0.115 Uiso 1 1 calc R . .
C15 C 0.4029(6) 0.6626(3) 0.3482(5) 0.044(3) Uani 1 1 d . . .
H15 H 0.3653 0.6494 0.3353 0.053 Uiso 1 1 calc R . .
C16 C 0.6417(5) 0.6352(3) 0.3244(5) 0.039(3) Uani 1 1 d . . .
C17 C 0.6375(5) 0.6739(3) 0.3354(5) 0.036(3) Uani 1 1 d . . .
C18 C 0.6863(5) 0.6965(3) 0.3321(5) 0.037(3) Uani 1 1 d . . .
C19 C 0.7347(5) 0.6801(3) 0.3213(5) 0.039(3) Uani 1 1 d . . .
H19 H 0.7667 0.6955 0.3192 0.046 Uiso 1 1 calc R . .
C20 C 0.7403(5) 0.6412(3) 0.3130(5) 0.038(3) Uani 1 1 d . . .
C21 C 0.6931(5) 0.6202(3) 0.3142(5) 0.039(3) Uani 1 1 d . . .
H21 H 0.6947 0.5944 0.3081 0.047 Uiso 1 1 calc R . .
C22 C 0.6840(6) 0.7384(3) 0.3436(6) 0.047(3) Uani 1 1 d . . .
C23 C 0.6823(6) 0.7455(3) 0.4152(6) 0.051(3) Uani 1 1 d . . .
H23A H 0.6469 0.7326 0.4189 0.076 Uiso 1 1 calc R . .
H23B H 0.6785 0.7719 0.4216 0.076 Uiso 1 1 calc R . .
H23C H 0.7204 0.7363 0.4506 0.076 Uiso 1 1 calc R . .
C24 C 0.6267(6) 0.7559(3) 0.2887(6) 0.047(3) Uani 1 1 d . . .
H24A H 0.5899 0.7421 0.2858 0.071 Uiso 1 1 calc R . .
H24B H 0.6310 0.7553 0.2441 0.071 Uiso 1 1 calc R . .
H24C H 0.6228 0.7815 0.3012 0.071 Uiso 1 1 calc R . .
C25 C 0.7410(6) 0.7579(3) 0.3397(8) 0.065(4) Uani 1 1 d . . .
H25A H 0.7783 0.7483 0.3758 0.097 Uiso 1 1 calc R . .
H25B H 0.7380 0.7844 0.3462 0.097 Uiso 1 1 calc R . .
H25C H 0.7431 0.7533 0.2948 0.097 Uiso 1 1 calc R . .
C26 C 0.7984(5) 0.6263(3) 0.3040(6) 0.048(3) Uani 1 1 d . . .
C27 C 0.8548(7) 0.6428(5) 0.3595(12) 0.124(9) Uani 1 1 d . . .
H27A H 0.8916 0.6367 0.3500 0.186 Uiso 1 1 calc R . .
H27B H 0.8590 0.6327 0.4042 0.186 Uiso 1 1 calc R . .
H27C H 0.8503 0.6696 0.3599 0.186 Uiso 1 1 calc R . .
C28 C 0.7969(10) 0.6347(7) 0.2346(11) 0.131(9) Uani 1 1 d . . .
H28A H 0.7624 0.6217 0.2003 0.197 Uiso 1 1 calc R . .
H28B H 0.8357 0.6267 0.2312 0.197 Uiso 1 1 calc R . .
H28C H 0.7918 0.6613 0.2263 0.197 Uiso 1 1 calc R . .
C29 C 0.8016(7) 0.5850(4) 0.3124(10) 0.086(5) Uani 1 1 d . . .
H29A H 0.7624 0.5741 0.2826 0.129 Uiso 1 1 calc R . .
H29B H 0.8097 0.5787 0.3603 0.129 Uiso 1 1 calc R . .
H29C H 0.8349 0.5753 0.2996 0.129 Uiso 1 1 calc R . .
C30 C 0.5955(5) 0.6104(2) 0.3266(5) 0.032(2) Uani 1 1 d . . .
H30 H 0.6018 0.5850 0.3207 0.039 Uiso 1 1 calc R . .
C31 C 0.4495(5) 0.6058(3) 0.3405(5) 0.033(2) Uani 1 1 d . . .
C32 C 0.5016(5) 0.5918(2) 0.3344(5) 0.032(2) Uani 1 1 d . . .
C33 C 0.5089(5) 0.5534(3) 0.3319(6) 0.042(3) Uani 1 1 d . . .
H33 H 0.5465 0.5437 0.3316 0.050 Uiso 1 1 calc R . .
C34 C 0.4625(5) 0.5301(3) 0.3298(5) 0.038(2) Uani 1 1 d . . .
H34 H 0.4670 0.5043 0.3260 0.045 Uiso 1 1 calc R . .
C35 C 0.4084(5) 0.5445(3) 0.3331(5) 0.035(3) Uani 1 1 d . . .
C36 C 0.4013(5) 0.5828(3) 0.3382(5) 0.037(3) Uani 1 1 d . . .
H36 H 0.3644 0.5927 0.3400 0.045 Uiso 1 1 calc R . .
C37 C 0.3556(5) 0.5190(3) 0.3269(5) 0.038(3) Uani 1 1 d . . .
C38 C 0.2767(5) 0.4962(3) 0.1419(6) 0.041(3) Uani 1 1 d . . .
C39 C 0.2413(6) 0.5099(3) 0.0768(6) 0.046(3) Uani 1 1 d . . .
H39 H 0.2558 0.5185 0.0430 0.055 Uiso 1 1 calc R . .
C40 C 0.1826(5) 0.5083(3) 0.0718(5) 0.040(3) Uani 1 1 d . . .
C41 C 0.3454(6) 0.4926(4) 0.1712(6) 0.063(4) Uani 1 1 d . . .
H41A H 0.3639 0.5163 0.1900 0.095 Uiso 1 1 calc R . .
H41B H 0.3596 0.4849 0.1350 0.095 Uiso 1 1 calc R . .
H41C H 0.3576 0.4741 0.2078 0.095 Uiso 1 1 calc R . .
C42 C 0.1261(6) 0.5200(4) 0.0124(6) 0.065(4) Uani 1 1 d . . .
H42A H 0.1382 0.5311 -0.0231 0.098 Uiso 1 1 calc R . .
H42B H 0.1032 0.5380 0.0282 0.098 Uiso 1 1 calc R . .
H42C H 0.1000 0.4985 -0.0066 0.098 Uiso 1 1 calc R . .
C43 C 0.1490(6) 0.3905(3) 0.2171(6) 0.051(3) Uani 1 1 d . . .
C44 C 0.0901(6) 0.3860(3) 0.1677(6) 0.060(4) Uani 1 1 d . . .
H44 H 0.0653 0.3644 0.1596 0.072 Uiso 1 1 calc R . .
C45 C 0.0746(6) 0.4188(3) 0.1330(6) 0.054(3) Uani 1 1 d . . .
C46 C 0.1844(6) 0.3621(3) 0.2671(6) 0.053(3) Uani 1 1 d . . .
H46A H 0.2218 0.3559 0.2590 0.079 Uiso 1 1 calc R . .
H46B H 0.1590 0.3399 0.2615 0.079 Uiso 1 1 calc R . .
H46C H 0.1957 0.3716 0.3138 0.079 Uiso 1 1 calc R . .
C47 C 0.0156(6) 0.4291(4) 0.0734(7) 0.073(5) Uani 1 1 d . . .
H47A H -0.0023 0.4511 0.0854 0.110 Uiso 1 1 calc R . .
H47B H -0.0138 0.4087 0.0640 0.110 Uiso 1 1 calc R . .
H47C H 0.0250 0.4340 0.0326 0.110 Uiso 1 1 calc R . .
C48 C 0.1385(5) 0.5308(3) 0.3012(6) 0.045(3) Uani 1 1 d . . .
C49 C 0.0841(6) 0.5470(4) 0.2597(6) 0.054(3) Uani 1 1 d . . .
H49 H 0.0611 0.5650 0.2726 0.064 Uiso 1 1 calc R . .
C50 C 0.0704(5) 0.5320(3) 0.1967(6) 0.047(3) Uani 1 1 d . . .
C51 C 0.1759(6) 0.5381(3) 0.3763(6) 0.058(3) Uani 1 1 d . . .
H51A H 0.1964 0.5153 0.3983 0.087 Uiso 1 1 calc R . .
H51B H 0.1487 0.5467 0.3988 0.087 Uiso 1 1 calc R . .
H51C H 0.2071 0.5569 0.3804 0.087 Uiso 1 1 calc R . .
C52 C 0.0151(6) 0.5389(4) 0.1307(7) 0.074(4) Uani 1 1 d . . .
H52A H 0.0276 0.5542 0.0999 0.111 Uiso 1 1 calc R . .
H52B H -0.0172 0.5516 0.1414 0.111 Uiso 1 1 calc R . .
H52C H -0.0008 0.5153 0.1084 0.111 Uiso 1 1 calc R . .
C53 C 0.1483(6) 0.4219(3) 0.3718(6) 0.045(3) Uani 1 1 d . . .
C54 C 0.1495(6) 0.3945(3) 0.4184(6) 0.051(3) Uani 1 1 d . . .
H54 H 0.1155 0.3842 0.4265 0.061 Uiso 1 1 calc R . .
C55 C 0.2115(6) 0.3853(3) 0.4508(5) 0.046(3) Uani 1 1 d . . .
C56 C 0.0923(5) 0.4414(3) 0.3233(6) 0.050(3) Uani 1 1 d . . .
H56A H 0.0843 0.4633 0.3459 0.075 Uiso 1 1 calc R . .
H56B H 0.0567 0.4249 0.3104 0.075 Uiso 1 1 calc R . .
H56C H 0.0995 0.4488 0.2821 0.075 Uiso 1 1 calc R . .
C57 C 0.2382(7) 0.3554(4) 0.5031(6) 0.067(4) Uani 1 1 d . . .
H57A H 0.2563 0.3363 0.4838 0.100 Uiso 1 1 calc R . .
H57B H 0.2055 0.3446 0.5156 0.100 Uiso 1 1 calc R . .
H57C H 0.2701 0.3658 0.5441 0.100 Uiso 1 1 calc R . .
C58 C 0.3314(6) 0.3828(3) 0.2814(7) 0.052(3) Uani 1 1 d . . .
C59 C 0.3548(7) 0.3507(4) 0.3163(8) 0.076(5) Uani 1 1 d . . .
H59 H 0.3699 0.3302 0.2995 0.091 Uiso 1 1 calc R . .
C60 C 0.3520(7) 0.3540(3) 0.3799(8) 0.067(4) Uani 1 1 d . . .
C61 C 0.3206(8) 0.3935(4) 0.2095(7) 0.073(4) Uani 1 1 d . . .
H61A H 0.3125 0.3714 0.1807 0.110 Uiso 1 1 calc R . .
H61B H 0.3571 0.4061 0.2082 0.110 Uiso 1 1 calc R . .
H61C H 0.2850 0.4100 0.1922 0.110 Uiso 1 1 calc R . .
C62 C 0.3721(7) 0.3270(3) 0.4390(8) 0.081(5) Uani 1 1 d . . .
H62A H 0.4084 0.3366 0.4763 0.121 Uiso 1 1 calc R . .
H62B H 0.3823 0.3034 0.4234 0.121 Uiso 1 1 calc R . .
H62C H 0.3385 0.3235 0.4555 0.121 Uiso 1 1 calc R . .
C63 C 0.3544(6) 0.5024(3) 0.4777(6) 0.053(3) Uani 1 1 d . . .
C64 C 0.4142(6) 0.4878(3) 0.5000(6) 0.054(3) Uani 1 1 d . . .
H64 H 0.4523 0.5003 0.5221 0.064 Uiso 1 1 calc R . .
C65 C 0.4049(5) 0.4515(3) 0.4825(6) 0.046(3) Uani 1 1 d . . .
C66 C 0.3378(6) 0.5420(3) 0.4846(7) 0.059(4) Uani 1 1 d . . .
H66A H 0.3210 0.5535 0.4391 0.089 Uiso 1 1 calc R . .
H66B H 0.3747 0.5554 0.5136 0.089 Uiso 1 1 calc R . .
H66C H 0.3068 0.5429 0.5055 0.089 Uiso 1 1 calc R . .
C67 C 0.4511(6) 0.4219(4) 0.4907(7) 0.067(4) Uani 1 1 d . . .
H67A H 0.4407 0.4004 0.5122 0.101 Uiso 1 1 calc R . .
H67B H 0.4921 0.4309 0.5198 0.101 Uiso 1 1 calc R . .
H67C H 0.4510 0.4151 0.4456 0.101 Uiso 1 1 calc R . .
B1 B 0.1234(6) 0.4833(3) 0.1435(6) 0.038(3) Uani 1 1 d . . .
H1 H 0.0872 0.4877 0.1000 0.046 Uiso 1 1 calc R . .
B2 B 0.3140(7) 0.4055(3) 0.4414(7) 0.051(4) Uani 1 1 d . . .
H2 H 0.3345 0.3912 0.4846 0.062 Uiso 1 1 calc R . .
O5 O 0.1842(14) 0.4057(8) 0.0460(14) 0.224(10) Uiso 1 1 d D . .
C68 C 0.2202(19) 0.3788(12) 0.028(2) 0.245(18) Uiso 1 1 d D . .
H68A H 0.2622 0.3892 0.0427 0.293 Uiso 1 1 calc R . .
H68B H 0.2233 0.3574 0.0587 0.293 Uiso 1 1 calc R . .
C69 C 0.207(3) 0.3645(17) -0.036(3) 0.35(3) Uiso 1 1 d D . .
H69A H 0.2283 0.3405 -0.0305 0.414 Uiso 1 1 calc R . .
H69B H 0.2252 0.3810 -0.0605 0.414 Uiso 1 1 calc R . .
C70 C 0.107(2) 0.3892(14) -0.069(2) 0.26(2) Uiso 1 1 d D . .
H70A H 0.1118 0.4104 -0.0960 0.314 Uiso 1 1 calc R . .
H70B H 0.0634 0.3819 -0.0868 0.314 Uiso 1 1 calc R . .
C71 C 0.1237(16) 0.4000(11) -0.002(2) 0.214(15) Uiso 1 1 d D . .
H71A H 0.1050 0.3817 0.0191 0.256 Uiso 1 1 calc R . .
H71B H 0.1016 0.4234 -0.0039 0.256 Uiso 1 1 calc R . .
O6 O 0.143(3) 0.3592(16) -0.078(3) 0.44(3) Uiso 1 1 d D . .
C72 C 0.507(4) 0.4199(17) 0.293(3) 0.240(15) Uiso 0.50 1 d PD A -1
H72A H 0.5125 0.4219 0.2491 0.360 Uiso 0.50 1 calc PR A -1
H72B H 0.5287 0.4402 0.3231 0.360 Uiso 0.50 1 calc PR A -1
H72C H 0.4628 0.4214 0.2845 0.360 Uiso 0.50 1 calc PR A -1
C73 C 0.533(3) 0.3827(18) 0.327(3) 0.240(15) Uiso 0.50 1 d PD A -1
H73A H 0.5124 0.3622 0.2961 0.288 Uiso 0.50 1 calc PR A -1
H73B H 0.5776 0.3814 0.3372 0.288 Uiso 0.50 1 calc PR A -1
C74 C 0.522(3) 0.3792(16) 0.393(3) 0.240(15) Uiso 0.50 1 d PD A -1
H74A H 0.4837 0.3648 0.3845 0.288 Uiso 0.50 1 calc PR A -1
H74B H 0.5153 0.4041 0.4088 0.288 Uiso 0.50 1 calc PR A -1
C75 C 0.575(3) 0.3606(16) 0.451(3) 0.240(15) Uiso 0.50 1 d PD A -1
H75A H 0.5748 0.3678 0.4961 0.288 Uiso 0.50 1 calc PR A -1
H75B H 0.6149 0.3683 0.4487 0.288 Uiso 0.50 1 calc PR A -1
C76 C 0.567(3) 0.3189(15) 0.441(3) 0.240(15) Uiso 0.50 1 d PD A -1
H76A H 0.6004 0.3060 0.4778 0.288 Uiso 0.50 1 calc PR A -1
H76B H 0.5271 0.3113 0.4432 0.288 Uiso 0.50 1 calc PR A -1
C77 C 0.568(4) 0.3094(18) 0.372(4) 0.240(15) Uiso 0.50 1 d PD A -1
H77A H 0.5593 0.2832 0.3622 0.360 Uiso 0.50 1 calc PR A -1
H77B H 0.6093 0.3149 0.3715 0.360 Uiso 0.50 1 calc PR A -1
H77C H 0.5374 0.3241 0.3360 0.360 Uiso 0.50 1 calc PR A -1

loop_
_atom_site_aniso_label
_atom_site_aniso_U_11
_atom_site_aniso_U_22
_atom_site_aniso_U_33
_atom_site_aniso_U_23
_atom_site_aniso_U_13
_atom_site_aniso_U_12
La1 0.0395(3) 0.0311(3) 0.0281(3) 0.0096(3) 0.0034(2) -0.0094(3)
Ni1 0.0456(8) 0.0172(6) 0.0339(7) -0.0002(5) 0.0042(6) -0.0026(6)
O1 0.057(5) 0.016(3) 0.047(5) -0.007(3) 0.012(4) -0.003(3)
O2 0.057(5) 0.017(3) 0.035(4) -0.002(3) 0.009(4) -0.005(3)
O3 0.040(4) 0.032(4) 0.055(5) 0.011(4) 0.012(4) -0.003(4)
O4 0.040(4) 0.029(4) 0.041(4) 0.010(3) 0.008(3) -0.003(3)
N1 0.049(5) 0.015(4) 0.034(5) 0.003(3) 0.009(4) -0.002(4)
N2 0.040(5) 0.020(4) 0.032(5) 0.002(3) 0.007(4) 0.000(4)
N3 0.051(6) 0.034(5) 0.024(4) 0.005(4) 0.011(4) -0.006(4)
N4 0.039(5) 0.049(5) 0.028(5) 0.009(4) 0.000(4) -0.008(4)
N5 0.048(6) 0.042(5) 0.032(5) 0.018(4) 0.001(4) -0.014(4)
N6 0.049(6) 0.041(5) 0.027(5) 0.012(4) 0.002(4) -0.009(4)
N7 0.039(5) 0.045(5) 0.031(5) 0.011(4) 0.005(4) 0.000(4)
N8 0.036(5) 0.043(5) 0.033(5) 0.010(4) 0.005(4) -0.009(4)
N9 0.058(6) 0.034(5) 0.031(5) 0.008(4) -0.001(5) -0.008(4)
N10 0.048(6) 0.038(5) 0.026(5) 0.005(4) 0.002(4) -0.004(4)
N11 0.062(6) 0.025(5) 0.044(6) 0.013(4) 0.003(5) -0.008(4)
N12 0.041(5) 0.045(5) 0.046(6) 0.012(5) 0.013(5) 0.008(4)
N13 0.052(6) 0.033(5) 0.041(5) 0.014(4) -0.005(5) -0.010(4)
N14 0.061(6) 0.033(5) 0.027(5) 0.003(4) -0.004(4) -0.013(4)
C1 0.045(7) 0.026(5) 0.038(6) 0.004(5) 0.012(5) 0.004(5)
C2 0.071(9) 0.023(6) 0.038(6) 0.006(5) 0.013(6) 0.006(6)
C3 0.067(8) 0.030(6) 0.032(6) 0.004(5) 0.016(6) 0.009(6)
C4 0.078(9) 0.029(6) 0.042(7) 0.006(5) 0.022(6) 0.001(6)
C5 0.077(9) 0.025(6) 0.048(7) 0.005(5) 0.027(7) 0.004(6)
C6 0.072(9) 0.039(7) 0.043(7) 0.016(5) 0.014(6) 0.000(6)
C7 0.079(9) 0.024(6) 0.032(6) -0.004(5) 0.002(6) 0.000(6)
C8 0.084(9) 0.033(6) 0.039(7) -0.004(5) -0.008(7) 0.006(6)
C9 0.073(8) 0.020(5) 0.062(8) 0.007(5) 0.018(7) 0.001(5)
C10 0.093(10) 0.037(7) 0.046(7) -0.007(6) 0.013(7) 0.001(7)
C11 0.074(9) 0.050(8) 0.064(9) 0.003(6) 0.033(7) 0.000(7)
C12 0.083(10) 0.058(9) 0.095(12) 0.004(8) 0.045(9) 0.020(8)
C13 0.117(14) 0.077(11) 0.093(12) -0.013(9) 0.063(11) 0.003(10)
C14 0.071(10) 0.066(9) 0.103(12) 0.001(8) 0.046(9) 0.012(8)
C15 0.056(7) 0.037(6) 0.035(6) 0.000(5) 0.013(6) -0.002(6)
C16 0.047(7) 0.024(5) 0.032(6) 0.000(4) -0.002(5) -0.001(5)
C17 0.051(7) 0.022(5) 0.030(6) 0.001(4) 0.008(5) -0.006(5)
C18 0.041(6) 0.022(5) 0.033(6) 0.003(4) -0.002(5) -0.009(5)
C19 0.039(6) 0.027(5) 0.037(6) -0.006(5) 0.000(5) -0.006(5)
C20 0.040(6) 0.031(6) 0.037(6) -0.003(5) 0.007(5) 0.003(5)
C21 0.049(7) 0.024(5) 0.035(6) -0.007(4) 0.005(5) -0.005(5)
C22 0.063(8) 0.017(5) 0.050(7) -0.005(5) 0.009(6) -0.010(5)
C23 0.072(8) 0.025(6) 0.036(6) -0.005(5) -0.001(6) -0.002(5)
C24 0.073(8) 0.016(5) 0.040(6) 0.003(5) 0.007(6) -0.002(5)
C25 0.080(9) 0.025(6) 0.087(10) 0.000(6) 0.029(8) -0.010(6)
C26 0.042(7) 0.042(7) 0.058(8) -0.002(6) 0.015(6) -0.001(5)
C27 0.046(9) 0.102(14) 0.19(2) -0.085(14) 0.012(11) 0.006(9)
C28 0.130(17) 0.18(2) 0.132(17) 0.061(16) 0.103(15) 0.073(16)
C29 0.081(11) 0.046(8) 0.126(15) -0.003(9) 0.034(10) 0.016(7)
C30 0.042(6) 0.016(5) 0.033(6) 0.004(4) 0.008(5) -0.005(4)
C31 0.041(6) 0.027(5) 0.025(5) 0.000(4) 0.005(5) -0.005(5)
C32 0.037(6) 0.018(5) 0.033(6) 0.004(4) 0.005(5) -0.011(4)
C33 0.039(6) 0.033(6) 0.043(6) 0.006(5) 0.005(5) 0.001(5)
C34 0.047(6) 0.027(5) 0.039(6) -0.002(5) 0.015(5) -0.004(5)
C35 0.046(6) 0.027(5) 0.027(5) 0.001(4) 0.008(5) -0.008(5)
C36 0.038(6) 0.029(5) 0.031(6) -0.003(4) -0.002(5) -0.007(5)
C37 0.046(7) 0.034(6) 0.023(5) 0.012(4) 0.001(5) -0.006(5)
C38 0.039(6) 0.045(6) 0.036(6) 0.001(5) 0.012(5) -0.009(5)
C39 0.060(8) 0.051(7) 0.032(6) 0.009(5) 0.024(6) 0.004(6)
C40 0.052(7) 0.034(6) 0.035(6) 0.006(5) 0.016(5) 0.003(5)
C41 0.065(9) 0.083(10) 0.039(7) -0.003(7) 0.017(6) -0.023(7)
C42 0.073(9) 0.073(9) 0.039(7) 0.019(6) 0.008(7) 0.002(7)
C43 0.064(8) 0.036(6) 0.039(7) 0.001(5) 0.004(6) -0.018(6)
C44 0.080(9) 0.036(7) 0.039(7) 0.003(5) -0.006(7) -0.028(6)
C45 0.055(8) 0.056(8) 0.035(6) -0.004(6) -0.002(6) -0.018(6)
C46 0.076(9) 0.029(6) 0.035(6) -0.001(5) 0.001(6) -0.019(6)
C47 0.058(8) 0.074(9) 0.057(8) 0.014(7) -0.015(7) -0.033(7)
C48 0.041(6) 0.053(7) 0.036(6) 0.011(6) 0.009(5) 0.002(6)
C49 0.057(8) 0.063(8) 0.043(7) 0.005(6) 0.022(6) 0.003(6)
C50 0.042(6) 0.056(7) 0.047(7) 0.012(6) 0.021(5) 0.002(6)
C51 0.068(8) 0.054(8) 0.042(7) -0.007(6) 0.009(6) 0.003(6)
C52 0.054(8) 0.101(12) 0.050(8) 0.008(8) -0.001(7) 0.024(8)
C53 0.052(8) 0.039(6) 0.034(6) -0.007(5) 0.005(6) -0.008(5)
C54 0.073(9) 0.050(7) 0.032(6) -0.011(5) 0.023(6) -0.027(6)
C55 0.066(8) 0.038(6) 0.025(6) 0.001(5) 0.008(6) -0.023(6)
C56 0.043(7) 0.066(8) 0.046(7) -0.003(6) 0.024(6) -0.014(6)
C57 0.089(10) 0.052(8) 0.044(7) 0.015(6) 0.007(7) -0.017(7)
C58 0.055(8) 0.045(7) 0.061(8) -0.005(6) 0.026(7) -0.009(6)
C59 0.079(10) 0.045(8) 0.076(11) -0.002(7) -0.003(9) 0.007(7)
C60 0.078(10) 0.027(7) 0.063(10) 0.009(6) -0.012(8) -0.007(6)
C61 0.117(12) 0.050(8) 0.064(9) 0.001(7) 0.046(9) -0.008(8)
C62 0.094(11) 0.036(7) 0.084(11) 0.019(7) 0.001(9) -0.001(7)
C63 0.062(8) 0.046(7) 0.033(6) 0.012(5) -0.004(6) -0.007(6)
C64 0.058(8) 0.054(8) 0.033(6) 0.002(6) 0.000(6) -0.022(6)
C65 0.044(7) 0.049(7) 0.036(6) 0.011(5) 0.005(6) -0.009(6)
C66 0.071(9) 0.039(7) 0.050(7) -0.005(6) 0.003(7) -0.013(6)
C67 0.056(8) 0.078(10) 0.053(8) -0.001(7) 0.004(7) 0.002(7)
B1 0.042(7) 0.046(7) 0.024(6) 0.005(5) 0.008(6) 0.000(6)
B2 0.071(10) 0.032(7) 0.036(7) 0.021(6) 0.004(7) 0.003(7)

loop_
_atom_type_symbol
_atom_type_description
_atom_type_scat_dispersion_real
_atom_type_scat_dispersion_imag
_atom_type_scat_source
La La -0.2871 2.4523 'International Tables Vol C Tables 4.2.6.8 and 6.1.1.4'
Ni Ni 0.3393 1.1124 'International Tables Vol C Tables 4.2.6.8 and 6.1.1.4'
O O 0.0106 0.0060 'International Tables Vol C Tables 4.2.6.8 and 6.1.1.4'
N N 0.0061 0.0033 'International Tables Vol C Tables 4.2.6.8 and 6.1.1.4'
C C 0.0033 0.0016 'International Tables Vol C Tables 4.2.6.8 and 6.1.1.4'
B B 0.0013 0.0007 'International Tables Vol C Tables 4.2.6.8 and 6.1.1.4'
H H 0.0000 0.0000 'International Tables Vol C Tables 4.2.6.8 and 6.1.1.4'

loop_
_geom_angle_atom_site_label_1
_geom_angle_atom_site_label_2
_geom_angle_atom_site_label_3
_geom_angle
O4 La1 O3 52.5(2)
O4 La1 N8 129.8(2)
O3 La1 N8 79.0(2)
O4 La1 N12 75.7(3)
O3 La1 N12 127.7(3)
N8 La1 N12 152.9(3)
O4 La1 N10 133.9(2)
O3 La1 N10 131.7(3)
N8 La1 N10 86.2(3)
N12 La1 N10 78.3(3)
O4 La1 N6 136.8(3)
O3 La1 N6 142.7(2)
N8 La1 N6 74.7(3)
N12 La1 N6 79.4(3)
N10 La1 N6 72.5(3)
O4 La1 N4 81.9(2)
O3 La1 N4 78.6(3)
N8 La1 N4 76.0(3)
N12 La1 N4 102.6(3)
N10 La1 N4 141.2(3)
N6 La1 N4 69.7(3)
O4 La1 N14 76.4(3)
O3 La1 N14 75.1(2)
N8 La1 N14 105.7(3)
N12 La1 N14 87.9(3)
N10 La1 N14 65.2(3)
N6 La1 N14 137.4(3)
N4 La1 N14 152.8(3)
O4 La1 C37 26.6(3)
O3 La1 C37 26.0(3)
N8 La1 C37 104.1(3)
N12 La1 C37 102.1(3)
N10 La1 C37 139.9(3)
N6 La1 C37 147.6(3)
N4 La1 C37 78.5(3)
N14 La1 C37 74.7(3)
O1 Ni1 O2 85.5(3)
O1 Ni1 N2 173.6(3)
O2 Ni1 N2 94.3(4)
O1 Ni1 N1 94.7(4)
O2 Ni1 N1 174.9(3)
N2 Ni1 N1 86.0(4)
C2 O1 Ni1 129.9(7)
C17 O2 Ni1 129.6(6)
C37 O3 La1 90.8(6)
C37 O4 La1 93.5(6)
C15 N1 C31 122.4(9)
C15 N1 Ni1 124.3(7)
C31 N1 Ni1 113.1(7)
C30 N2 C32 121.1(8)
C30 N2 Ni1 126.2(7)
C32 N2 Ni1 112.6(7)
C40 N3 N4 108.9(9)
C40 N3 B1 126.8(9)
N4 N3 B1 124.3(8)
C38 N4 N3 105.7(8)
C38 N4 La1 135.7(7)
N3 N4 La1 117.6(6)
C45 N5 N6 109.3(8)
C45 N5 B1 127.3(9)
N6 N5 B1 123.3(8)
C43 N6 N5 106.1(8)
C43 N6 La1 134.0(7)
N5 N6 La1 118.4(6)
C50 N7 N8 107.2(9)
C50 N7 B1 132.3(9)
N8 N7 B1 120.5(9)
C48 N8 N7 106.5(8)
C48 N8 La1 129.7(7)
N7 N8 La1 123.7(7)
C55 N9 N10 109.3(9)
C55 N9 B2 127.9(9)
N10 N9 B2 122.2(9)
C53 N10 N9 106.3(9)
C53 N10 La1 137.8(7)
N9 N10 La1 114.8(7)
C60 N11 N12 109.1(11)
C60 N11 B2 131.6(10)
N12 N11 B2 119.3(9)
C58 N12 N11 107.1(9)
C58 N12 La1 134.9(8)
N11 N12 La1 117.8(7)
C65 N13 N14 109.8(9)
C65 N13 B2 124.0(10)
N14 N13 B2 124.2(10)
C63 N14 N13 104.7(9)
C63 N14 La1 124.2(7)
N13 N14 La1 89.4(6)
C6 C1 C15 119.1(11)
C6 C1 C2 121.9(10)
C15 C1 C2 119.0(10)
O1 C2 C3 122.5(11)
O1 C2 C1 122.7(10)
C3 C2 C1 114.8(12)
C4 C3 C2 118.8(11)
C4 C3 C7 122.7(10)
C2 C3 C7 118.5(11)
C3 C4 C5 125.6(11)
C6 C5 C4 115.7(12)
C6 C5 C11 125.8(12)
C4 C5 C11 118.5(10)
C5 C6 C1 122.9(12)
C3 C7 C9 109.1(9)
C3 C7 C8 110.7(9)
C9 C7 C8 111.2(11)
C3 C7 C10 111.4(11)
C9 C7 C10 108.3(9)
C8 C7 C10 106.1(9)
C12 C11 C5 110.2(11)
C12 C11 C14 109.1(12)
C5 C11 C14 110.6(11)
C12 C11 C13 109.5(12)
C5 C11 C13 109.2(12)
C14 C11 C13 108.2(13)
N1 C15 C1 127.3(11)
C21 C16 C30 117.7(9)
C21 C16 C17 121.2(10)
C30 C16 C17 121.1(11)
O2 C17 C18 120.8(9)
O2 C17 C16 122.5(10)
C18 C17 C16 116.7(11)
C19 C18 C17 119.0(9)
C19 C18 C22 122.2(10)
C17 C18 C22 118.8(10)
C18 C19 C20 124.5(10)
C21 C20 C19 116.1(10)
C21 C20 C26 124.9(10)
C19 C20 C26 119.0(10)
C20 C21 C16 122.5(10)
C25 C22 C24 107.4(10)
C25 C22 C23 108.5(10)
C24 C22 C23 109.2(10)
C25 C22 C18 111.2(10)
C24 C22 C18 111.1(8)
C23 C22 C18 109.3(9)
C28 C26 C29 107.5(14)
C28 C26 C27 111.5(16)
C29 C26 C27 108.2(12)
C28 C26 C20 110.8(11)
C29 C26 C20 110.0(11)
C27 C26 C20 108.8(11)
N2 C30 C16 126.2(9)
C32 C31 C36 120.7(9)
C32 C31 N1 114.1(9)
C36 C31 N1 125.2(10)
C31 C32 C33 119.9(9)
C31 C32 N2 113.9(8)
C33 C32 N2 126.1(10)
C34 C33 C32 120.6(11)
C33 C34 C35 119.4(10)
C34 C35 C36 120.6(10)
C34 C35 C37 119.6(9)
C36 C35 C37 119.7(10)
C31 C36 C35 118.7(11)
O3 C37 O4 123.2(10)
O3 C37 C35 119.9(9)
O4 C37 C35 116.9(10)
O3 C37 La1 63.2(5)
O4 C37 La1 60.0(5)
C35 C37 La1 175.1(8)
N4 C38 C39 110.4(10)
N4 C38 C41 123.9(10)
C39 C38 C41 125.7(11)
C40 C39 C38 105.9(10)
C39 C40 N3 109.0(10)
C39 C40 C42 127.8(11)
N3 C40 C42 123.2(11)
N6 C43 C44 109.7(10)
N6 C43 C46 124.7(10)
C44 C43 C46 125.5(10)
C45 C44 C43 106.5(10)
N5 C45 C44 108.3(10)
N5 C45 C47 122.9(11)
C44 C45 C47 128.8(11)
N8 C48 C49 110.9(10)
N8 C48 C51 120.5(10)
C49 C48 C51 128.4(12)
C50 C49 C48 105.6(12)
C49 C50 N7 109.6(10)
C49 C50 C52 129.3(12)
N7 C50 C52 121.0(11)
N10 C53 C54 110.9(10)
N10 C53 C56 122.3(10)
C54 C53 C56 126.8(11)
C55 C54 C53 104.9(11)
N9 C55 C54 108.5(10)
N9 C55 C57 124.7(12)
C54 C55 C57 126.8(11)
N12 C58 C59 108.8(13)
N12 C58 C61 120.9(11)
C59 C58 C61 130.2(14)
C60 C59 C58 106.9(13)
N11 C60 C59 108.1(11)
N11 C60 C62 122.8(15)
C59 C60 C62 129.1(14)
N14 C63 C64 112.4(11)
N14 C63 C66 121.6(11)
C64 C63 C66 125.9(11)
C65 C64 C63 103.6(10)
N13 C65 C64 109.5(11)
N13 C65 C67 121.4(11)
C64 C65 C67 129.0(12)
N3 B1 N5 112.8(10)
N3 B1 N7 112.6(9)
N5 B1 N7 110.3(9)
N9 B2 N11 112.2(10)
N9 B2 N13 111.6(10)
N11 B2 N13 107.6(10)
C71 O5 C68 104(3)
C69 C68 O5 126(4)
C68 C69 O6 117(6)
C71 C70 O6 114(5)
C70 C71 O5 127(4)
C70 O6 C69 110(6)
C74 C73 C72 109(2)
C73 C74 C75 113(2)
C74 C75 C76 107.9(19)
C77 C76 C75 107.9(19)

loop_
_geom_bond_atom_site_label_1
_geom_bond_atom_site_label_2
_geom_bond_distance
La1 O4 2.484(7)
La1 O3 2.557(7)
La1 N8 2.585(9)
La1 N12 2.607(9)
La1 N10 2.635(9)
La1 N6 2.706(8)
La1 N4 2.712(9)
La1 N14 2.775(8)
La1 C37 2.864(11)
Ni1 O1 1.832(7)
Ni1 O2 1.844(8)
Ni1 N2 1.849(8)
Ni1 N1 1.851(9)
O1 C2 1.269(15)
O2 C17 1.287(13)
O3 C37 1.254(13)
O4 C37 1.282(12)
N1 C15 1.292(14)
N1 C31 1.411(12)
N2 C30 1.288(13)
N2 C32 1.427(12)
N3 C40 1.352(14)
N3 N4 1.387(12)
N3 B1 1.520(16)
N4 C38 1.330(14)
N5 C45 1.349(14)
N5 N6 1.395(11)
N5 B1 1.529(15)
N6 C43 1.350(14)
N7 C50 1.356(14)
N7 N8 1.398(12)
N7 B1 1.532(16)
N8 C48 1.325(15)
N9 C55 1.342(14)
N9 N10 1.390(12)
N9 B2 1.538(19)
N10 C53 1.331(15)
N11 C60 1.326(16)
N11 N12 1.380(13)
N11 B2 1.538(19)
N12 C58 1.331(16)
N13 C65 1.356(14)
N13 N14 1.378(13)
N13 B2 1.570(15)
N14 C63 1.338(14)
C1 C6 1.390(17)
C1 C15 1.433(15)
C1 C2 1.461(16)
C2 C3 1.460(15)
C3 C4 1.363(17)
C3 C7 1.529(17)
C4 C5 1.431(17)
C5 C6 1.358(16)
C5 C11 1.514(19)
C7 C9 1.537(18)
C7 C8 1.545(15)
C7 C10 1.553(16)
C11 C12 1.513(19)
C11 C14 1.516(19)
C11 C13 1.55(2)
C16 C21 1.410(16)
C16 C30 1.423(15)
C16 C17 1.435(14)
C17 C18 1.431(15)
C18 C19 1.372(16)
C18 C22 1.549(14)
C19 C20 1.437(14)
C20 C21 1.351(15)
C20 C26 1.540(16)
C22 C25 1.540(18)
C22 C24 1.540(15)
C22 C23 1.543(17)
C26 C28 1.48(2)
C26 C29 1.511(17)
C26 C27 1.518(18)
C31 C32 1.371(15)
C31 C36 1.392(15)
C32 C33 1.407(14)
C33 C34 1.367(15)
C34 C35 1.398(15)
C35 C36 1.409(14)
C35 C37 1.512(15)
C38 C39 1.398(15)
C38 C41 1.497(17)
C39 C40 1.338(16)
C40 C42 1.500(16)
C43 C44 1.391(16)
C43 C46 1.483(16)
C44 C45 1.375(16)
C45 C47 1.521(16)
C48 C49 1.376(16)
C48 C51 1.514(16)
C49 C50 1.355(17)
C50 C52 1.521(16)
C53 C54 1.392(16)
C53 C56 1.501(16)
C54 C55 1.392(17)
C55 C57 1.505(16)
C58 C59 1.376(18)
C58 C61 1.488(18)
C59 C60 1.37(2)
C60 C62 1.514(18)
C63 C64 1.403(18)
C63 C66 1.515(17)
C64 C65 1.367(16)
C65 C67 1.488(18)
O5 C71 1.41(2)
O5 C68 1.43(2)
C68 C69 1.36(4)
C69 O6 1.44(3)
C70 C71 1.36(4)
C70 O6 1.43(3)
C72 C73 1.55(2)
C73 C74 1.51(2)
C74 C75 1.53(2)
C75 C76 1.53(2)
C76 C77 1.51(2)
